data_4000581
_journal_name_full 'Chemistry of Materials'
_journal_paper_doi 10.1021/cm047748r
_journal_year 2005
_chemical_formula_moiety 'C19 H13.5 In N2 O7.25'
_chemical_formula_sum 'C19 H11 In N2 O7.25'
_chemical_formula_weight 500.62
_space_group_IT_number 61
_symmetry_cell_setting orthorhombic
_symmetry_space_group_name_Hall '-P 2ac 2ab'
_symmetry_space_group_name_H-M 'P b c a'
_cell_angle_alpha 90.00
_cell_angle_beta 90.00
_cell_angle_gamma 90.00
_cell_formula_units_Z 8
_cell_length_a 14.260(6)
_cell_length_b 14.184(6)
_cell_length_c 18.653(8)
_cell_measurement_temperature 296(2)
_cell_volume 3773(3)
_diffrn_ambient_temperature 296(2)
_exptl_crystal_density_diffrn 1.754
_cod_depositor_comments
;
The following automatic conversions were performed:
'_symmetry_cell_setting' value 'Orthorhombic' changed to 'orthorhombic'
according to '/home/saulius/struct/CIF-dictionaries/cif_core.dic'
dictionary named 'cif_core.dic' version 2.4.1 from 2010-06-29.

Automatic conversion script
Id: cif_fix_enum 1527 2010-12-29 10:47:43Z saulius 
;
_cod_database_code 4000581

loop_
_symmetry_equiv_pos_as_xyz
'x, y, z'
'-x+1/2, -y, z+1/2'
'-x, y+1/2, -z+1/2'
'x+1/2, -y+1/2, -z'
'-x, -y, -z'
'x-1/2, y, -z-1/2'
'x, -y-1/2, z-1/2'
'-x-1/2, y-1/2, z'

loop_
_atom_site_label
_atom_site_type_symbol
_atom_site_fract_x
_atom_site_fract_y
_atom_site_fract_z
_atom_site_U_iso_or_equiv
_atom_site_adp_type
_atom_site_occupancy
_atom_site_symmetry_multiplicity
_atom_site_calc_flag
_atom_site_refinement_flags
_atom_site_disorder_assembly
_atom_site_disorder_group
In1 In 0.99394(4) 0.20155(4) 0.06604(3) 0.0210(2) Uani 1 1 d . . .
N1 N 1.0421(5) 0.3253(6) -0.0029(4) 0.0285(19) Uani 1 1 d . . .
N2 N 0.9459(5) 0.1745(5) -0.0478(4) 0.0249(19) Uani 1 1 d . . .
O1 O 0.8691(4) 0.2622(5) 0.1062(4) 0.0390(19) Uani 1 1 d . . .
O2 O 0.9413(4) 0.0683(4) 0.0934(4) 0.0322(17) Uani 1 1 d . . .
O3 O 1.0560(4) 0.2746(4) 0.1541(3) 0.0276(16) Uani 1 1 d . . .
O4 O 1.1329(4) 0.1332(4) 0.0535(3) 0.0263(16) Uani 1 1 d . . .
O5 O 1.1708(5) 0.1756(5) 0.1850(3) 0.0385(18) Uani 1 1 d . . .
O6 O 0.7864(4) 0.3091(5) 0.0107(4) 0.041(2) Uani 1 1 d . . .
O7 O 0.9677(6) 0.0826(5) 0.2102(4) 0.050(2) Uani 1 1 d . . .
O100 O 0.8297(19) 0.4436(19) 0.8359(16) 0.046(8) Uani 0.25 1 d P . .
C1 C 0.9049(8) 0.6034(7) -0.0217(7) 0.048(3) Uani 1 1 d . . .
H1 H 0.8856 0.6053 -0.0693 0.058 Uiso 1 1 calc R . .
C2 C 0.8776(9) 0.5284(9) 0.0192(7) 0.057(4) Uani 1 1 d . . .
H2 H 0.8423 0.4795 -0.0001 0.069 Uiso 1 1 calc R . .
C3 C 0.9040(9) 0.5281(9) 0.0894(7) 0.062(4) Uani 1 1 d . . .
H3 H 0.8864 0.4781 0.1188 0.075 Uiso 1 1 calc R . .
C4 C 1.0424(8) 0.3972(8) -0.1181(6) 0.050(3) Uani 1 1 d . . .
H4 H 1.0257 0.3961 -0.1662 0.060 Uiso 1 1 calc R . .
C5 C 1.0157(7) 0.3262(7) -0.0723(5) 0.034(3) Uani 1 1 d . . .
C6 C 0.9589(6) 0.2438(7) -0.0968(5) 0.025(2) Uani 1 1 d . . .
C7 C 0.9241(7) 0.2382(7) -0.1657(6) 0.041(3) Uani 1 1 d . . .
H7 H 0.9349 0.2857 -0.1992 0.049 Uiso 1 1 calc R . .
C8 C 0.8726(8) 0.1588(8) -0.1828(6) 0.045(3) Uani 1 1 d . . .
H8 H 0.8461 0.1539 -0.2282 0.055 Uiso 1 1 calc R . .
C9 C 0.8595(7) 0.0873(8) -0.1346(6) 0.042(3) Uani 1 1 d . . .
H9 H 0.8261 0.0334 -0.1470 0.050 Uiso 1 1 calc R . .
C10 C 0.8978(7) 0.0978(7) -0.0665(6) 0.036(3) Uani 1 1 d . . .
H10 H 0.8895 0.0499 -0.0330 0.043 Uiso 1 1 calc R . .
C11 C 0.7960(6) 0.2972(7) 0.0755(5) 0.029(2) Uani 1 1 d . . .
C13 C 0.7212(6) 0.3275(6) 0.1281(5) 0.020(2) Uani 1 1 d . . .
C14 C 0.6748(6) 0.4122(6) 0.1173(5) 0.024(2) Uani 1 1 d . . .
H14 H 0.6858 0.4474 0.0761 0.029 Uiso 1 1 calc R . .
C15 C 0.7053(6) 0.2767(6) 0.1901(5) 0.023(2) Uani 1 1 d . . .
H15 H 0.7385 0.2213 0.1984 0.028 Uiso 1 1 calc R . .
C16 C 0.9359(6) 0.0394(7) 0.1590(6) 0.030(2) Uani 1 1 d . . .
C18 C 1.1223(6) 0.2462(7) 0.1961(5) 0.027(2) Uani 1 1 d . . .
C20 C 1.1403(6) 0.3074(6) 0.2597(5) 0.023(2) Uani 1 1 d . . .
C21 C 1.0961(6) 0.3926(7) 0.2700(5) 0.024(2) Uani 1 1 d . . .
H21 H 1.0555 0.4154 0.2350 0.029 Uiso 1 1 calc R . .
C22 C 1.1111(6) 0.4443(6) 0.3309(5) 0.024(2) Uani 1 1 d . . .
H41 H 1.1345 0.1127 0.0045 0.035 Uiso 1 1 d . . .
H42 H 1.1517 0.1459 0.1003 0.016 Uiso 1 1 d . . .
